data_1565634
loop_
_publ_author_name
'Moschovitis, K.'
'Banti, C.N.'
'Kourkoumelis, N.'
'Moushi, E.E.'
'Lazarides, T.'
'Hadjikakou, S.K.'

_publ_section_title
;
 Fluorescence of copper(I) and mixed valence copper(I/II) complexes with
 dipicolinic acid and their catalytic activity on catechol oxidation
;
_journal_name_full 'Inorganica Chimica Acta'
_journal_page_first 119209
_journal_paper_doi 10.1016/j.ica.2019.119209
_journal_volume 500
_journal_year 2020
_chemical_formula_moiety 'C86 H66 Cu2 N2 O9 P4'
_chemical_formula_sum 'C86 H66 Cu2 N2 O9 P4'
_chemical_formula_weight 1522.36
_space_group_crystal_system triclinic
_space_group_IT_number 2
_space_group_name_Hall '-P 1'
_space_group_name_H-M_alt 'P -1'
_atom_sites_solution_hydrogens geom
_audit_creation_method SHELXL-2014/7
_cell_angle_alpha 91.860(4)
_cell_angle_beta 91.189(5)
_cell_angle_gamma 106.871(5)
_cell_formula_units_Z 1
_cell_length_a 9.5294(6)
_cell_length_b 11.8851(5)
_cell_length_c 16.5721(9)
_cell_measurement_reflns_used 3361
_cell_measurement_temperature 100(2)
_cell_measurement_theta_max 28.8700
_cell_measurement_theta_min 3.9500
_cell_volume 1794.30(17)
_computing_structure_refinement 'SHELXL-2014/7 (Sheldrick, 2014)'
_diffrn_ambient_temperature 100(2)
_diffrn_detector_area_resol_mean 10.4223
_diffrn_measured_fraction_theta_full 0.997
_diffrn_measured_fraction_theta_max 0.997
_diffrn_measurement_device_type 'SuperNova, Dual, Cu at zero, Atlas'
_diffrn_measurement_method '\w scans'
_diffrn_radiation_type MoK\a
_diffrn_radiation_wavelength 0.71073
_diffrn_reflns_av_R_equivalents 0.0338
_diffrn_reflns_av_unetI/netI 0.0645
_diffrn_reflns_Laue_measured_fraction_full 0.997
_diffrn_reflns_Laue_measured_fraction_max 0.997
_diffrn_reflns_limit_h_max 11
_diffrn_reflns_limit_h_min -11
_diffrn_reflns_limit_k_max 13
_diffrn_reflns_limit_k_min -14
_diffrn_reflns_limit_l_max 19
_diffrn_reflns_limit_l_min -20
_diffrn_reflns_number 12334
_diffrn_reflns_point_group_measured_fraction_full 0.997
_diffrn_reflns_point_group_measured_fraction_max 0.997
_diffrn_reflns_theta_full 25.242
_diffrn_reflns_theta_max 26.000
_diffrn_reflns_theta_min 3.272
_diffrn_source 'micro-focus sealed X-ray tube'
_exptl_absorpt_coefficient_mu 0.745
_exptl_absorpt_correction_T_max 1.00000
_exptl_absorpt_correction_T_min 0.93712
_exptl_absorpt_correction_type multi-scan
_exptl_absorpt_process_details
;
CrysAlisPro 1.171.38.46 (Rigaku Oxford Diffraction, 2015)
Empirical absorption correction using spherical harmonics,
 implemented in SCALE3 ABSPACK scaling algorithm.
;
_exptl_crystal_colour 'Dark Yellow'
_exptl_crystal_density_diffrn 1.409
_exptl_crystal_description Rhombus
_exptl_crystal_F_000 786
_exptl_crystal_size_max 0.13
_exptl_crystal_size_mid 0.09
_exptl_crystal_size_min 0.02
_refine_diff_density_max 0.754
_refine_diff_density_min -1.519
_refine_diff_density_rms 0.079
_refine_ls_extinction_coef .
_refine_ls_extinction_method none
_refine_ls_goodness_of_fit_ref 1.011
_refine_ls_hydrogen_treatment constr
_refine_ls_matrix_type full
_refine_ls_number_parameters 695
_refine_ls_number_reflns 7043
_refine_ls_number_restraints 308
_refine_ls_restrained_S_all 1.030
_refine_ls_R_factor_all 0.0867
_refine_ls_R_factor_gt 0.0575
_refine_ls_shift/su_max 0.001
_refine_ls_shift/su_mean 0.000
_refine_ls_structure_factor_coef Fsqd
_refine_ls_weighting_details 'w=1/[\s^2^(Fo^2^)+(0.0097P)^2^+5.4037P] where P=(Fo^2^+2Fc^2^)/3'
_refine_ls_weighting_scheme calc
_refine_ls_wR_factor_gt 0.1061
_refine_ls_wR_factor_ref 0.1256
_reflns_Friedel_coverage 0.000
_reflns_Friedel_fraction_full .
_reflns_Friedel_fraction_max .
_reflns_number_gt 5239
_reflns_number_total 7043
_reflns_threshold_expression 'I > 2\s(I)'
_cod_data_source_file ICA-2020-500-119209.cif
_cod_data_source_block 1
_cod_database_code 1565634
_shelx_shelxl_version_number 2014/7
_shelx_space_group_comment
;
The symmetry employed for this shelxl refinement is uniquely defined
by the following loop, which should always be used as a source of
symmetry information in preference to the above space-group names.
They are only intended as comments.
;

loop_
_space_group_symop_operation_xyz
'x, y, z'
'-x, -y, -z'

loop_
_atom_site_label
_atom_site_type_symbol
_atom_site_fract_x
_atom_site_fract_y
_atom_site_fract_z
_atom_site_U_iso_or_equiv
_atom_site_adp_type
_atom_site_occupancy
_atom_site_site_symmetry_order
_atom_site_calc_flag
_atom_site_refinement_flags_posn
_atom_site_refinement_flags_adp
_atom_site_refinement_flags_occupancy
_atom_site_disorder_assembly
_atom_site_disorder_group
Cu Cu 1.00849(7) 0.77442(4) 0.81207(3) 0.04078(18) Uani 1 1 d . . . . .
P1 P 1.01530(12) 0.88641(7) 0.70392(6) 0.0277(2) Uani 1 1 d . . . . .
P2 P 0.85464(11) 0.59094(8) 0.80412(6) 0.0283(2) Uani 1 1 d D . . . .
C1A C 1.0438(8) 0.8006(9) 0.6155(7) 0.031(3) Uani 0.5 1 d DG U P A 1
C2A C 0.9271(8) 0.7407(9) 0.5641(8) 0.046(3) Uani 0.5 1 d G U P A 1
H2A H 0.8338 0.7479 0.5725 0.055 Uiso 0.5 1 calc R U P A 1
C3A C 0.9497(10) 0.6699(8) 0.5002(6) 0.051(3) Uani 0.5 1 d G U P A 1
H3A H 0.8716 0.6297 0.4659 0.061 Uiso 0.5 1 calc R U P A 1
C4A C 1.0891(11) 0.6590(8) 0.4878(6) 0.047(3) Uani 0.5 1 d G U P A 1
H4A H 1.1043 0.6117 0.4451 0.056 Uiso 0.5 1 calc R U P A 1
C5A C 1.2058(8) 0.7190(7) 0.5392(6) 0.048(3) Uani 0.5 1 d G U P A 1
H5A H 1.2991 0.7118 0.5309 0.057 Uiso 0.5 1 calc R U P A 1
C6A C 1.1832(7) 0.7898(8) 0.6031(7) 0.042(3) Uani 0.5 1 d G U P A 1
H6A H 1.2613 0.8299 0.6375 0.050 Uiso 0.5 1 calc R U P A 1
C1B C 1.0193(9) 0.7962(10) 0.6109(8) 0.032(3) Uani 0.5 1 d DG U P A 2
C2B C 0.9042(8) 0.7650(9) 0.5539(7) 0.035(3) Uani 0.5 1 d G U P A 2
H2B H 0.8236 0.7933 0.5599 0.042 Uiso 0.5 1 calc R U P A 2
C3B C 0.9095(9) 0.6914(8) 0.4878(6) 0.033(2) Uani 0.5 1 d G U P A 2
H3B H 0.8325 0.6705 0.4497 0.040 Uiso 0.5 1 calc R U P A 2
C4B C 1.0300(10) 0.6490(8) 0.4788(6) 0.036(3) Uani 0.5 1 d G U P A 2
H4B H 1.0335 0.5997 0.4346 0.043 Uiso 0.5 1 calc R U P A 2
C5B C 1.1451(8) 0.6802(8) 0.5358(7) 0.049(3) Uani 0.5 1 d G U P A 2
H5B H 1.2257 0.6519 0.5297 0.059 Uiso 0.5 1 calc R U P A 2
C6B C 1.1398(8) 0.7538(9) 0.6018(7) 0.045(3) Uani 0.5 1 d G U P A 2
H6B H 1.2168 0.7747 0.6400 0.054 Uiso 0.5 1 calc R U P A 2
C7 C 1.1738(4) 1.0168(3) 0.6988(2) 0.0254(8) Uani 1 1 d . . . . .
C8 C 1.2453(5) 1.0692(3) 0.7700(2) 0.0393(11) Uani 1 1 d . . . . .
H8 H 1.2155 1.0342 0.8187 0.047 Uiso 1 1 calc R U . . .
C9 C 1.3599(6) 1.1724(3) 0.7706(3) 0.0488(12) Uani 1 1 d . . . . .
H9 H 1.4065 1.2059 0.8192 0.059 Uiso 1 1 calc R U . . .
C10 C 1.4043(5) 1.2248(4) 0.6995(3) 0.0459(11) Uani 1 1 d . . . . .
H10 H 1.4796 1.2951 0.6997 0.055 Uiso 1 1 calc R U . . .
C11 C 1.3373(5) 1.1734(4) 0.6272(3) 0.0468(12) Uani 1 1 d . . . . .
H11 H 1.3690 1.2085 0.5789 0.056 Uiso 1 1 calc R U . . .
C12 C 1.2231(4) 1.0698(4) 0.6262(3) 0.0350(9) Uani 1 1 d . . . . .
H12 H 1.1790 1.0354 0.5773 0.042 Uiso 1 1 calc R U . . .
C13 C 0.8597(4) 0.9403(3) 0.6777(2) 0.0306(9) Uani 1 1 d . U . . .
C14 C 0.8493(5) 1.0005(5) 0.6088(3) 0.0500(12) Uani 1 1 d . U . . .
H14 H 0.9286 1.0206 0.5749 0.060 Uiso 1 1 calc R U . . .
C15 C 0.7238(6) 1.0316(6) 0.5888(3) 0.0680(16) Uani 1 1 d . U . . .
H15 H 0.7181 1.0705 0.5416 0.082 Uiso 1 1 calc R U . . .
C16 C 0.6075(6) 1.0041(5) 0.6402(4) 0.0665(15) Uani 1 1 d . U . . .
H16 H 0.5212 1.0218 0.6268 0.080 Uiso 1 1 calc R U . . .
C17 C 0.6195(6) 0.9512(5) 0.7100(4) 0.0750(16) Uani 1 1 d . U . . .
H17 H 0.5432 0.9367 0.7460 0.090 Uiso 1 1 calc R U . . .
C18 C 0.7441(6) 0.9185(4) 0.7286(3) 0.0637(15) Uani 1 1 d . U . . .
H18 H 0.7495 0.8811 0.7765 0.076 Uiso 1 1 calc R U . . .
C19 C 0.9284(4) 0.4745(3) 0.76721(19) 0.0195(7) Uani 1 1 d . . . . .
C20 C 1.0728(4) 0.5010(3) 0.7482(2) 0.0328(9) Uani 1 1 d . . . . .
H20 H 1.1314 0.5788 0.7509 0.039 Uiso 1 1 calc R U . . .
C21 C 1.1323(6) 0.4109(4) 0.7248(3) 0.0593(16) Uani 1 1 d . . . . .
H21 H 1.2311 0.4294 0.7128 0.071 Uiso 1 1 calc R U . . .
C22 C 1.0490(7) 0.2975(4) 0.7192(3) 0.0602(17) Uani 1 1 d . . . . .
H22 H 1.0902 0.2386 0.7035 0.072 Uiso 1 1 calc R U . . .
C23 C 0.9044(6) 0.2701(4) 0.7366(3) 0.0577(15) Uani 1 1 d . . . . .
H23 H 0.8462 0.1922 0.7320 0.069 Uiso 1 1 calc R U . . .
C24 C 0.8440(5) 0.3570(3) 0.7611(3) 0.0460(12) Uani 1 1 d . . . . .
H24 H 0.7454 0.3370 0.7738 0.055 Uiso 1 1 calc R U . . .
C25A C 0.7896(12) 0.5392(9) 0.9091(7) 0.014(2) Uani 0.5 1 d . U P B 1
C26A C 0.8804(11) 0.5761(9) 0.9779(6) 0.019(2) Uani 0.5 1 d . U P B 1
H26A H 0.9734 0.6286 0.9734 0.022 Uiso 0.5 1 calc R U P B 1
C27A C 0.8332(11) 0.5355(8) 1.0521(6) 0.028(2) Uani 0.5 1 d . U P B 1
H27A H 0.8937 0.5619 1.0978 0.033 Uiso 0.5 1 calc R U P B 1
C28A C 0.6967(11) 0.4557(8) 1.0594(6) 0.0266(19) Uani 0.5 1 d . U P B 1
H28A H 0.6666 0.4283 1.1100 0.032 Uiso 0.5 1 calc R U P B 1
C29A C 0.6037(11) 0.4160(8) 0.9925(7) 0.024(2) Uani 0.5 1 d . U P B 1
H29A H 0.5125 0.3610 0.9974 0.029 Uiso 0.5 1 calc R U P B 1
C30A C 0.6508(12) 0.4612(9) 0.9160(6) 0.023(2) Uani 0.5 1 d . U P B 1
H30A H 0.5886 0.4385 0.8707 0.028 Uiso 0.5 1 calc R U P B 1
C25B C 0.7559(13) 0.5200(10) 0.8865(6) 0.018(2) Uani 0.5 1 d . U P B 2
C26B C 0.8427(12) 0.5448(9) 0.9566(7) 0.020(2) Uani 0.5 1 d . U P B 2
H26B H 0.9368 0.5966 0.9554 0.025 Uiso 0.5 1 calc R U P B 2
C27B C 0.7907(12) 0.4924(9) 1.0304(6) 0.028(2) Uani 0.5 1 d . U P B 2
H27B H 0.8497 0.5089 1.0772 0.033 Uiso 0.5 1 calc R U P B 2
C28B C 0.6512(12) 0.4170(9) 1.0307(7) 0.027(2) Uani 0.5 1 d . U P B 2
H28B H 0.6145 0.3826 1.0784 0.033 Uiso 0.5 1 calc R U P B 2
C29B C 0.5634(11) 0.3913(8) 0.9596(6) 0.027(2) Uani 0.5 1 d . U P B 2
H29B H 0.4694 0.3392 0.9604 0.032 Uiso 0.5 1 calc R U P B 2
C30B C 0.6151(12) 0.4425(9) 0.8892(6) 0.025(2) Uani 0.5 1 d . U P B 2
H30B H 0.5556 0.4254 0.8426 0.030 Uiso 0.5 1 calc R U P B 2
C31A C 0.7027(5) 0.5951(5) 0.7525(3) 0.021(2) Uani 0.5 1 d G . P B 1
C32A C 0.6819(6) 0.5468(6) 0.6741(4) 0.037(3) Uani 0.5 1 d G . P B 1
H32A H 0.7459 0.5076 0.6539 0.044 Uiso 0.5 1 calc R U P B 1
C33A C 0.5654(7) 0.5570(7) 0.6260(3) 0.056(3) Uani 0.5 1 d G U P B 1
H33A H 0.5514 0.5247 0.5735 0.067 Uiso 0.5 1 calc R U P B 1
C34A C 0.4697(6) 0.6156(7) 0.6562(3) 0.042(4) Uani 0.5 1 d G . P B 1
H34A H 0.3917 0.6224 0.6240 0.051 Uiso 0.5 1 calc R U P B 1
C35A C 0.4905(5) 0.6639(5) 0.7346(4) 0.0295(17) Uani 0.5 1 d G . P B 1
H35A H 0.4264 0.7031 0.7549 0.035 Uiso 0.5 1 calc R U P B 1
C36A C 0.6070(6) 0.6537(4) 0.7828(3) 0.0234(15) Uani 0.5 1 d G . P B 1
H36A H 0.6209 0.6860 0.8352 0.028 Uiso 0.5 1 calc R U P B 1
C31B C 0.6920(5) 0.5627(5) 0.7210(3) 0.015(2) Uani 0.5 1 d DG . P B 2
C32B C 0.6963(5) 0.5086(5) 0.6458(3) 0.0236(19) Uani 0.5 1 d G . P B 2
H32B H 0.7729 0.4775 0.6343 0.028 Uiso 0.5 1 calc R U P B 2
C33B C 0.5861(6) 0.5012(5) 0.5878(3) 0.0345(19) Uani 0.5 1 d G . P B 2
H33B H 0.5890 0.4650 0.5375 0.041 Uiso 0.5 1 calc R U P B 2
C34B C 0.4716(5) 0.5477(5) 0.6050(3) 0.0317(18) Uani 0.5 1 d G . P B 2
H34B H 0.3979 0.5428 0.5662 0.038 Uiso 0.5 1 calc R U P B 2
C35B C 0.4673(5) 0.6018(5) 0.6802(4) 0.023(2) Uani 0.5 1 d G . P B 2
H35B H 0.3907 0.6330 0.6917 0.028 Uiso 0.5 1 calc R U P B 2
C36B C 0.5775(5) 0.6093(4) 0.7382(3) 0.0216(15) Uani 0.5 1 d G . P B 2
H36B H 0.5746 0.6455 0.7884 0.026 Uiso 0.5 1 calc R U P B 2
N1A N 1.0279(7) 0.8266(4) 0.9293(3) 0.0153(12) Uani 0.5 1 d . . P C 1
C37A C 0.9410(13) 0.8321(9) 0.9905(7) 0.016(2) Uani 0.5 1 d . . P C 1
C38A C 0.9846(8) 0.8425(6) 1.0714(4) 0.0228(15) Uani 0.5 1 d . . P C 1
H38A H 0.9190 0.8455 1.1116 0.027 Uiso 0.5 1 calc R U P C 1
C39A C 1.1270(10) 0.8483(8) 1.0904(5) 0.0233(18) Uani 0.5 1 d . . P C 1
H39A H 1.1598 0.8550 1.1440 0.028 Uiso 0.5 1 calc R U P C 1
C40A C 1.2208(8) 0.8442(6) 1.0294(4) 0.0234(15) Uani 0.5 1 d . . P C 1
H40A H 1.3177 0.8477 1.0416 0.028 Uiso 0.5 1 calc R U P C 1
C41A C 1.1705(15) 0.8346(11) 0.9493(7) 0.016(3) Uani 0.5 1 d . U P C 1
C42A C 1.2730(8) 0.8347(6) 0.8819(6) 0.0176(15) Uani 0.5 1 d . . P C 1
O1A O 1.2163(8) 0.7884(7) 0.8156(4) 0.0185(14) Uani 0.5 1 d . . P C 1
O2A O 1.4083(5) 0.8829(4) 0.8968(3) 0.0231(11) Uani 0.5 1 d . . P C 1
C43A C 0.7820(8) 0.8285(6) 0.9733(4) 0.0209(15) Uani 0.5 1 d . . P C 1
O3A O 0.7055(5) 0.8432(5) 1.0280(3) 0.0275(12) Uani 0.5 1 d . . P C 1
O4A O 0.7370(6) 0.8091(4) 0.8971(3) 0.0219(10) Uani 0.5 1 d . . P C 1
N1B N 1.1341(11) 0.8396(9) 0.9276(5) 0.013(2) Uani 0.5 1 d . U P C 2
C37B C 1.0724(7) 0.8676(5) 0.9929(4) 0.0149(13) Uani 0.5 1 d . . P C 2
C38B C 1.1442(10) 0.8978(7) 1.0668(5) 0.0220(19) Uani 0.5 1 d . . P C 2
H38B H 1.0956 0.9165 1.1111 0.026 Uiso 0.5 1 calc R U P C 2
C39B C 1.2901(8) 0.9000(6) 1.0744(4) 0.0220(15) Uani 0.5 1 d . . P C 2
H39B H 1.3411 0.9205 1.1237 0.026 Uiso 0.5 1 calc R U P C 2
C40B C 1.3582(8) 0.8713(6) 1.0075(4) 0.0214(15) Uani 0.5 1 d . . P C 2
H40B H 1.4562 0.8723 1.0107 0.026 Uiso 0.5 1 calc R U P C 2
C41B C 1.2768(8) 0.8405(6) 0.9349(5) 0.0158(14) Uani 0.5 1 d . . P C 2
C42B C 1.3461(8) 0.8072(6) 0.8597(4) 0.0188(14) Uani 0.5 1 d . . P C 2
O1B O 1.2612(8) 0.7695(6) 0.7986(4) 0.0184(15) Uani 0.5 1 d . . P C 2
O2B O 1.4817(5) 0.8180(4) 0.8625(3) 0.0277(11) Uani 0.5 1 d . . P C 2
C43B C 0.9124(12) 0.8618(9) 0.9806(7) 0.010(2) Uani 0.5 1 d . U P C 2
O3B O 0.8525(5) 0.8866(4) 1.0473(3) 0.0226(11) Uani 0.5 1 d . . P C 2
O4B O 0.8480(6) 0.8371(4) 0.9153(3) 0.0228(11) Uani 0.5 1 d . . P C 2
O5 O 0.5883(5) 0.8981(4) 1.0336(3) 0.0250(11) Uani 0.5 1 d . . P D 2

loop_
_atom_site_aniso_label
_atom_site_aniso_U_11
_atom_site_aniso_U_22
_atom_site_aniso_U_33
_atom_site_aniso_U_23
_atom_site_aniso_U_13
_atom_site_aniso_U_12
Cu 0.0846(4) 0.0131(2) 0.0203(3) 0.00151(17) 0.0222(3) 0.0058(2)
P1 0.0470(6) 0.0132(4) 0.0226(5) 0.0020(3) 0.0177(4) 0.0068(4)
P2 0.0301(6) 0.0181(4) 0.0416(6) 0.0127(4) 0.0200(5) 0.0120(4)
C1A 0.061(5) 0.006(5) 0.022(5) 0.003(4) 0.015(4) 0.004(4)
C2A 0.062(6) 0.029(6) 0.038(6) -0.013(5) 0.020(4) 0.002(4)
C3A 0.080(8) 0.025(6) 0.044(6) -0.016(5) 0.016(5) 0.010(5)
C4A 0.089(8) 0.029(5) 0.026(5) 0.002(4) 0.021(5) 0.022(5)
C5A 0.083(7) 0.031(5) 0.037(5) -0.002(4) 0.016(5) 0.030(5)
C6A 0.075(6) 0.027(6) 0.031(5) -0.001(4) 0.014(5) 0.027(5)
C1B 0.053(5) 0.021(6) 0.026(5) 0.006(4) 0.019(4) 0.018(4)
C2B 0.056(5) 0.020(5) 0.034(5) -0.003(4) 0.014(4) 0.018(4)
C3B 0.054(5) 0.018(4) 0.034(5) 0.005(3) 0.015(4) 0.019(4)
C4B 0.059(6) 0.029(5) 0.032(5) -0.005(4) 0.003(4) 0.030(5)
C5B 0.068(5) 0.051(6) 0.044(5) -0.012(4) -0.004(4) 0.042(5)
C6B 0.073(6) 0.039(7) 0.038(5) -0.010(5) -0.002(5) 0.039(6)
C7 0.032(2) 0.0163(16) 0.032(2) 0.0059(14) 0.0135(17) 0.0107(15)
C8 0.069(3) 0.0170(18) 0.030(2) 0.0026(16) 0.020(2) 0.0078(19)
C9 0.071(3) 0.024(2) 0.045(3) 0.0011(19) 0.009(2) 0.004(2)
C10 0.044(3) 0.030(2) 0.059(3) 0.020(2) 0.005(2) 0.0007(19)
C11 0.039(3) 0.048(3) 0.052(3) 0.032(2) 0.012(2) 0.007(2)
C12 0.030(2) 0.042(2) 0.035(2) 0.0178(18) 0.0047(18) 0.0110(18)
C13 0.035(2) 0.0211(17) 0.031(2) -0.0035(15) 0.0160(17) 0.0009(16)
C14 0.032(2) 0.089(4) 0.033(2) 0.009(2) 0.0126(19) 0.023(2)
C15 0.045(3) 0.115(5) 0.055(3) 0.011(3) 0.010(2) 0.039(3)
C16 0.040(3) 0.060(3) 0.107(4) 0.009(3) 0.032(3) 0.024(2)
C17 0.071(3) 0.058(3) 0.115(4) 0.036(3) 0.062(3) 0.040(2)
C18 0.078(3) 0.043(2) 0.088(3) 0.034(2) 0.060(3) 0.038(2)
C19 0.028(2) 0.0154(15) 0.0161(17) -0.0027(13) -0.0006(14) 0.0082(14)
C20 0.035(2) 0.0207(18) 0.045(2) 0.0024(17) 0.0150(19) 0.0109(17)
C21 0.069(4) 0.044(3) 0.081(4) 0.024(3) 0.052(3) 0.037(3)
C22 0.114(5) 0.034(2) 0.051(3) 0.020(2) 0.054(3) 0.046(3)
C23 0.091(4) 0.016(2) 0.062(3) -0.007(2) 0.006(3) 0.010(2)
C24 0.037(3) 0.023(2) 0.073(3) -0.005(2) 0.000(2) 0.0008(18)
C25A 0.014(4) 0.014(4) 0.012(4) 0.002(3) 0.000(3) 0.003(3)
C26A 0.021(4) 0.019(4) 0.018(4) 0.003(3) -0.002(3) 0.008(3)
C27A 0.028(4) 0.032(4) 0.024(4) 0.008(3) 0.001(3) 0.009(3)
C28A 0.028(4) 0.029(4) 0.025(4) 0.010(3) 0.003(3) 0.010(3)
C29A 0.019(4) 0.029(4) 0.022(4) 0.006(3) 0.003(3) 0.004(3)
C30A 0.022(4) 0.021(4) 0.027(4) 0.003(3) -0.002(3) 0.007(3)
C25B 0.023(5) 0.014(4) 0.020(5) 0.002(3) 0.001(3) 0.009(3)
C26B 0.021(5) 0.019(4) 0.020(4) 0.002(3) 0.002(3) 0.004(3)
C27B 0.028(4) 0.033(4) 0.025(4) 0.010(3) 0.001(3) 0.012(3)
C28B 0.030(4) 0.030(4) 0.025(5) 0.008(3) 0.008(3) 0.012(3)
C29B 0.029(4) 0.025(4) 0.029(4) 0.010(3) 0.007(3) 0.011(3)
C30B 0.026(4) 0.022(4) 0.027(4) 0.004(3) 0.004(3) 0.004(3)
C31A 0.021(4) 0.018(4) 0.021(5) 0.001(3) 0.003(4) -0.001(3)
C32A 0.026(5) 0.069(8) 0.025(6) -0.008(5) 0.000(5) 0.029(5)
C33A 0.049(6) 0.094(7) 0.031(5) -0.001(5) -0.006(4) 0.032(5)
C34A 0.025(6) 0.079(9) 0.026(6) 0.023(6) -0.002(4) 0.020(6)
C35A 0.017(4) 0.027(4) 0.044(5) 0.011(4) -0.004(3) 0.005(3)
C36A 0.026(4) 0.021(4) 0.024(4) -0.001(3) 0.001(3) 0.007(3)
C31B 0.022(4) 0.009(4) 0.016(5) 0.002(4) 0.009(4) 0.006(3)
C32B 0.026(4) 0.029(4) 0.020(5) -0.003(3) -0.001(3) 0.016(3)
C33B 0.043(5) 0.048(5) 0.019(4) -0.005(4) -0.007(4) 0.024(4)
C34B 0.021(4) 0.042(5) 0.032(5) 0.003(4) -0.001(4) 0.008(4)
C35B 0.021(5) 0.018(4) 0.030(5) -0.001(4) -0.001(4) 0.005(3)
C36B 0.018(4) 0.018(4) 0.026(4) -0.002(3) 0.003(3) 0.003(3)
N1A 0.016(3) 0.011(3) 0.018(3) 0.000(2) 0.004(3) 0.003(2)
C37A 0.021(6) 0.010(5) 0.020(5) 0.000(4) 0.001(4) 0.011(4)
C38A 0.027(4) 0.026(4) 0.016(3) 0.001(3) 0.004(3) 0.008(3)
C39A 0.021(4) 0.034(5) 0.013(4) -0.003(4) -0.002(3) 0.006(4)
C40A 0.023(4) 0.031(4) 0.020(4) -0.002(3) -0.001(3) 0.013(3)
C41A 0.014(5) 0.015(4) 0.024(5) 0.004(4) -0.003(4) 0.009(3)
C42A 0.022(4) 0.013(3) 0.022(5) 0.005(3) 0.010(4) 0.010(3)
O1A 0.021(4) 0.024(3) 0.010(3) -0.005(2) 0.000(3) 0.007(3)
O2A 0.016(3) 0.027(3) 0.023(3) -0.007(2) -0.002(2) 0.002(2)
C43A 0.019(4) 0.019(3) 0.023(4) 0.000(3) 0.002(3) 0.005(3)
O3A 0.018(3) 0.048(3) 0.016(2) -0.002(2) 0.005(2) 0.010(2)
O4A 0.023(3) 0.027(3) 0.017(2) -0.002(2) 0.004(2) 0.009(2)
N1B 0.011(5) 0.010(3) 0.016(4) 0.003(3) 0.002(3) 0.002(3)
C37B 0.016(4) 0.013(3) 0.017(3) 0.000(3) 0.001(3) 0.006(3)
C38B 0.027(5) 0.018(4) 0.020(5) 0.001(3) 0.003(4) 0.004(4)
C39B 0.024(4) 0.027(4) 0.015(3) -0.002(3) -0.005(3) 0.007(3)
C40B 0.018(4) 0.022(3) 0.025(4) 0.002(3) 0.004(3) 0.005(3)
C41B 0.016(4) 0.018(3) 0.012(4) 0.003(3) 0.002(3) 0.002(3)
C42B 0.014(4) 0.022(4) 0.022(4) 0.011(3) 0.003(3) 0.007(3)
O1B 0.020(4) 0.019(3) 0.015(4) -0.002(2) 0.004(3) 0.003(3)
O2B 0.020(3) 0.040(3) 0.023(3) 0.003(2) 0.005(2) 0.008(2)
C43B 0.014(5) 0.009(4) 0.010(4) 0.000(3) 0.004(3) 0.009(3)
O3B 0.023(3) 0.028(3) 0.019(2) -0.007(2) 0.003(2) 0.011(2)
O4B 0.023(3) 0.025(3) 0.021(3) -0.004(2) 0.001(2) 0.008(2)
O5 0.023(3) 0.024(2) 0.030(3) -0.003(2) -0.002(2) 0.010(2)

loop_
_atom_type_symbol
_atom_type_description
_atom_type_scat_dispersion_real
_atom_type_scat_dispersion_imag
_atom_type_scat_source
C C 0.0033 0.0016 'International Tables Vol C Tables 4.2.6.8 and 6.1.1.4'
H H 0.0000 0.0000 'International Tables Vol C Tables 4.2.6.8 and 6.1.1.4'
N N 0.0061 0.0033 'International Tables Vol C Tables 4.2.6.8 and 6.1.1.4'
O O 0.0106 0.0060 'International Tables Vol C Tables 4.2.6.8 and 6.1.1.4'
P P 0.1023 0.0942 'International Tables Vol C Tables 4.2.6.8 and 6.1.1.4'
Cu Cu 0.3201 1.2651 'International Tables Vol C Tables 4.2.6.8 and 6.1.1.4'

loop_
_geom_angle_atom_site_label_1
_geom_angle_atom_site_label_2
_geom_angle_atom_site_label_3
_geom_angle
_geom_angle_site_symmetry_1
_geom_angle_site_symmetry_3
O1A Cu N1A 88.1(3) . .
O1A Cu P2 116.4(2) . .
N1A Cu P2 106.75(16) . .
N1B Cu P2 118.8(2) . .
O1A Cu P1 95.8(2) . .
N1A Cu P1 127.66(15) . .
N1B Cu P1 123.7(2) . .
P2 Cu P1 117.37(5) . .
C1A P1 C13 106.3(3) . .
C1A P1 C7 100.4(4) . .
C13 P1 C7 103.67(16) . .
C13 P1 C1B 99.7(3) . .
C7 P1 C1B 105.3(4) . .
C1A P1 Cu 107.2(4) . .
C13 P1 Cu 120.53(12) . .
C7 P1 Cu 116.64(13) . .
C1B P1 Cu 108.8(5) . .
C31A P2 C19 113.1(2) . .
C25B P2 C19 99.3(4) . .
C31A P2 C25A 105.2(4) . .
C19 P2 C25A 102.2(4) . .
C25B P2 C31B 100.0(4) . .
C19 P2 C31B 96.37(18) . .
C31A P2 Cu 107.6(2) . .
C25B P2 Cu 123.9(3) . .
C19 P2 Cu 117.06(12) . .
C25A P2 Cu 110.9(3) . .
C31B P2 Cu 115.30(17) . .
C2A C1A C6A 120.0 . .
C2A C1A P1 121.0(3) . .
C6A C1A P1 118.9(3) . .
C3A C2A C1A 120.0 . .
C3A C2A H2A 120.0 . .
C1A C2A H2A 120.0 . .
C2A C3A C4A 120.0 . .
C2A C3A H3A 120.0 . .
C4A C3A H3A 120.0 . .
C5A C4A C3A 120.0 . .
C5A C4A H4A 120.0 . .
C3A C4A H4A 120.0 . .
C6A C5A C4A 120.0 . .
C6A C5A H5A 120.0 . .
C4A C5A H5A 120.0 . .
C5A C6A C1A 120.0 . .
C5A C6A H6A 120.0 . .
C1A C6A H6A 120.0 . .
C2B C1B C6B 120.0 . .
C2B C1B P1 122.6(3) . .
C6B C1B P1 117.3(3) . .
C1B C2B C3B 120.0 . .
C1B C2B H2B 120.0 . .
C3B C2B H2B 120.0 . .
C4B C3B C2B 120.0 . .
C4B C3B H3B 120.0 . .
C2B C3B H3B 120.0 . .
C5B C4B C3B 120.0 . .
C5B C4B H4B 120.0 . .
C3B C4B H4B 120.0 . .
C6B C5B C4B 120.0 . .
C6B C5B H5B 120.0 . .
C4B C5B H5B 120.0 . .
C5B C6B C1B 120.0 . .
C5B C6B H6B 120.0 . .
C1B C6B H6B 120.0 . .
C8 C7 C12 118.0(3) . .
C8 C7 P1 118.8(3) . .
C12 C7 P1 123.2(3) . .
C9 C8 C7 121.6(4) . .
C9 C8 H8 119.2 . .
C7 C8 H8 119.2 . .
C10 C9 C8 119.7(4) . .
C10 C9 H9 120.1 . .
C8 C9 H9 120.1 . .
C9 C10 C11 120.0(4) . .
C9 C10 H10 120.0 . .
C11 C10 H10 120.0 . .
C10 C11 C12 120.4(4) . .
C10 C11 H11 119.8 . .
C12 C11 H11 119.8 . .
C11 C12 C7 120.1(4) . .
C11 C12 H12 119.9 . .
C7 C12 H12 119.9 . .
C18 C13 C14 117.4(4) . .
C18 C13 P1 118.4(4) . .
C14 C13 P1 124.3(3) . .
C13 C14 C15 121.8(4) . .
C13 C14 H14 119.1 . .
C15 C14 H14 119.1 . .
C16 C15 C14 119.0(5) . .
C16 C15 H15 120.5 . .
C14 C15 H15 120.5 . .
C17 C16 C15 119.7(5) . .
C17 C16 H16 120.1 . .
C15 C16 H16 120.1 . .
C16 C17 C18 120.7(5) . .
C16 C17 H17 119.6 . .
C18 C17 H17 119.6 . .
C13 C18 C17 121.3(5) . .
C13 C18 H18 119.4 . .
C17 C18 H18 119.4 . .
C20 C19 C24 118.2(3) . .
C20 C19 P2 119.6(3) . .
C24 C19 P2 122.2(3) . .
C19 C20 C21 119.8(4) . .
C19 C20 H20 120.1 . .
C21 C20 H20 120.1 . .
C22 C21 C20 121.2(4) . .
C22 C21 H21 119.4 . .
C20 C21 H21 119.4 . .
C21 C22 C23 119.6(4) . .
C21 C22 H22 120.2 . .
C23 C22 H22 120.2 . .
C22 C23 C24 120.2(4) . .
C22 C23 H23 119.9 . .
C24 C23 H23 119.9 . .
C23 C24 C19 120.9(4) . .
C23 C24 H24 119.5 . .
C19 C24 H24 119.5 . .
C30A C25A C26A 119.6(9) . .
C30A C25A P2 119.0(8) . .
C26A C25A P2 121.3(7) . .
C27A C26A C25A 120.4(9) . .
C27A C26A H26A 119.8 . .
C25A C26A H26A 119.8 . .
C26A C27A C28A 120.4(9) . .
C26A C27A H27A 119.8 . .
C28A C27A H27A 119.8 . .
C27A C28A C29A 121.0(9) . .
C27A C28A H28A 119.5 . .
C29A C28A H28A 119.5 . .
C28A C29A C30A 118.4(8) . .
C28A C29A H29A 120.8 . .
C30A C29A H29A 120.8 . .
C25A C30A C29A 120.0(9) . .
C25A C30A H30A 120.0 . .
C29A C30A H30A 120.0 . .
C26B C25B C30B 118.8(10) . .
C26B C25B P2 110.6(8) . .
C30B C25B P2 130.6(8) . .
C25B C26B C27B 121.2(9) . .
C25B C26B H26B 119.4 . .
C27B C26B H26B 119.4 . .
C28B C27B C26B 118.3(9) . .
C28B C27B H27B 120.9 . .
C26B C27B H27B 120.9 . .
C27B C28B C29B 120.6(9) . .
C27B C28B H28B 119.7 . .
C29B C28B H28B 119.7 . .
C30B C29B C28B 120.4(9) . .
C30B C29B H29B 119.8 . .
C28B C29B H29B 119.8 . .
C29B C30B C25B 120.8(10) . .
C29B C30B H30B 119.6 . .
C25B C30B H30B 119.6 . .
C32A C31A C36A 120.0 . .
C32A C31A P2 117.4(3) . .
C36A C31A P2 122.4(3) . .
C33A C32A C31A 120.0 . .
C33A C32A H32A 120.0 . .
C31A C32A H32A 120.0 . .
C32A C33A C34A 120.0 . .
C32A C33A H33A 120.0 . .
C34A C33A H33A 120.0 . .
C35A C34A C33A 120.0 . .
C35A C34A H34A 120.0 . .
C33A C34A H34A 120.0 . .
C34A C35A C36A 120.0 . .
C34A C35A H35A 120.0 . .
C36A C35A H35A 120.0 . .
C35A C36A C31A 120.0 . .
C35A C36A H36A 120.0 . .
C31A C36A H36A 120.0 . .
C32B C31B C36B 120.0 . .
C32B C31B P2 122.7(3) . .
C36B C31B P2 117.0(3) . .
C31B C32B C33B 120.0 . .
C31B C32B H32B 120.0 . .
C33B C32B H32B 120.0 . .
C34B C33B C32B 120.0 . .
C34B C33B H33B 120.0 . .
C32B C33B H33B 120.0 . .
C33B C34B C35B 120.0 . .
C33B C34B H34B 120.0 . .
C35B C34B H34B 120.0 . .
C36B C35B C34B 120.0 . .
C36B C35B H35B 120.0 . .
C34B C35B H35B 120.0 . .
C35B C36B C31B 120.0 . .
C35B C36B H36B 120.0 . .
C31B C36B H36B 120.0 . .
C37A N1A C41A 116.5(8) . .
C37A N1A Cu 138.5(7) . .
C41A N1A Cu 103.4(6) . .
N1A C37A C38A 124.7(9) . .
N1A C37A C43A 119.8(9) . .
C38A C37A C43A 115.5(9) . .
C39A C38A C37A 118.1(8) . .
C39A C38A H38A 121.0 . .
C37A C38A H38A 121.0 . .
C38A C39A C40A 119.4(8) . .
C38A C39A H39A 120.3 . .
C40A C39A H39A 120.3 . .
C39A C40A C41A 119.8(9) . .
C39A C40A H40A 120.1 . .
C41A C40A H40A 120.1 . .
N1A C41A C40A 121.7(10) . .
N1A C41A C42A 117.9(9) . .
C40A C41A C42A 120.5(10) . .
O1A C42A O2A 126.0(8) . .
O1A C42A C41A 116.8(8) . .
O2A C42A C41A 117.2(9) . .
C42A O1A Cu 110.0(5) . .
O3A C43A O4A 124.1(7) . .
O3A C43A C37A 120.3(7) . .
O4A C43A C37A 115.6(7) . .
C37B N1B C41B 117.4(9) . .
C37B N1B Cu 122.7(7) . .
C41B N1B Cu 119.6(7) . .
N1B C37B C38B 123.8(8) . .
N1B C37B C43B 114.4(8) . .
C38B C37B C43B 121.8(7) . .
C37B C38B C39B 119.1(8) . .
C37B C38B H38B 120.5 . .
C39B C38B H38B 120.5 . .
C40B C39B C38B 118.8(7) . .
C40B C39B H39B 120.6 . .
C38B C39B H39B 120.6 . .
C39B C40B C41B 118.5(7) . .
C39B C40B H40B 120.8 . .
C41B C40B H40B 120.8 . .
N1B C41B C40B 122.4(8) . .
N1B C41B C42B 116.9(7) . .
C40B C41B C42B 120.6(6) . .
O2B C42B O1B 125.0(8) . .
O2B C42B C41B 118.4(6) . .
O1B C42B C41B 116.6(7) . .
O4B C43B O3B 124.4(9) . .
O4B C43B C37B 122.6(9) . .
O3B C43B C37B 113.0(8) . .

loop_
_geom_bond_atom_site_label_1
_geom_bond_atom_site_label_2
_geom_bond_distance
_geom_bond_site_symmetry_2
Cu O1A 1.938(7) .
Cu N1A 2.008(5) .
Cu N1B 2.229(9) .
Cu P2 2.2449(11) .
Cu P1 2.2577(11) .
P1 C1A 1.827(9) .
P1 C13 1.828(4) .
P1 C7 1.829(4) .
P1 C1B 1.857(9) .
P2 C31A 1.680(4) .
P2 C25B 1.768(11) .
P2 C19 1.819(3) .
P2 C25A 1.919(11) .
P2 C31B 1.998(4) .
C1A C2A 1.3900 .
C1A C6A 1.3900 .
C2A C3A 1.3900 .
C2A H2A 0.9300 .
C3A C4A 1.3900 .
C3A H3A 0.9300 .
C4A C5A 1.3900 .
C4A H4A 0.9300 .
C5A C6A 1.3900 .
C5A H5A 0.9300 .
C6A H6A 0.9300 .
C1B C2B 1.3900 .
C1B C6B 1.3900 .
C2B C3B 1.3900 .
C2B H2B 0.9300 .
C3B C4B 1.3900 .
C3B H3B 0.9300 .
C4B C5B 1.3900 .
C4B H4B 0.9300 .
C5B C6B 1.3900 .
C5B H5B 0.9300 .
C6B H6B 0.9300 .
C7 C8 1.386(6) .
C7 C12 1.401(5) .
C8 C9 1.385(6) .
C8 H8 0.9300 .
C9 C10 1.369(6) .
C9 H9 0.9300 .
C10 C11 1.382(7) .
C10 H10 0.9300 .
C11 C12 1.386(6) .
C11 H11 0.9300 .
C12 H12 0.9300 .
C13 C18 1.370(5) .
C13 C14 1.385(6) .
C14 C15 1.388(7) .
C14 H14 0.9300 .
C15 C16 1.381(7) .
C15 H15 0.9300 .
C16 C17 1.354(8) .
C16 H16 0.9300 .
C17 C18 1.385(8) .
C17 H17 0.9300 .
C18 H18 0.9300 .
C19 C20 1.366(5) .
C19 C24 1.394(5) .
C20 C21 1.397(5) .
C20 H20 0.9300 .
C21 C22 1.350(7) .
C21 H21 0.9300 .
C22 C23 1.360(7) .
C22 H22 0.9300 .
C23 C24 1.375(6) .
C23 H23 0.9300 .
C24 H24 0.9300 .
C25A C30A 1.386(13) .
C25A C26A 1.396(12) .
C26A C27A 1.373(12) .
C26A H26A 0.9300 .
C27A C28A 1.380(13) .
C27A H27A 0.9300 .
C28A C29A 1.386(13) .
C28A H28A 0.9300 .
C29A C30A 1.423(14) .
C29A H29A 0.9300 .
C30A H30A 0.9300 .
C25B C26B 1.385(12) .
C25B C30B 1.392(14) .
C26B C27B 1.422(13) .
C26B H26B 0.9300 .
C27B C28B 1.370(14) .
C27B H27B 0.9300 .
C28B C29B 1.403(14) .
C28B H28B 0.9300 .
C29B C30B 1.369(13) .
C29B H29B 0.9300 .
C30B H30B 0.9300 .
C31A C32A 1.3900 .
C31A C36A 1.3900 .
C32A C33A 1.3900 .
C32A H32A 0.9300 .
C33A C34A 1.3900 .
C33A H33A 0.9300 .
C34A C35A 1.3900 .
C34A H34A 0.9300 .
C35A C36A 1.3900 .
C35A H35A 0.9300 .
C36A H36A 0.9300 .
C31B C32B 1.3900 .
C31B C36B 1.3900 .
C32B C33B 1.3900 .
C32B H32B 0.9300 .
C33B C34B 1.3900 .
C33B H33B 0.9300 .
C34B C35B 1.3900 .
C34B H34B 0.9300 .
C35B C36B 1.3900 .
C35B H35B 0.9300 .
C36B H36B 0.9300 .
N1A C37A 1.335(13) .
N1A C41A 1.367(13) .
C37A C38A 1.387(14) .
C37A C43A 1.524(12) .
C38A C39A 1.368(11) .
C38A H38A 0.9300 .
C39A C40A 1.372(11) .
C39A H39A 0.9300 .
C40A C41A 1.392(13) .
C40A H40A 0.9300 .
C41A C42A 1.499(16) .
C42A O1A 1.251(12) .
C42A O2A 1.266(9) .
C43A O3A 1.215(8) .
C43A O4A 1.316(8) .
N1B C37B 1.321(12) .
N1B C41B 1.360(12) .
C37B C38B 1.375(11) .
C37B C43B 1.515(11) .
C38B C39B 1.386(11) .
C38B H38B 0.9300 .
C39B C40B 1.379(9) .
C39B H39B 0.9300 .
C40B C41B 1.398(10) .
C40B H40B 0.9300 .
C41B C42B 1.516(10) .
C42B O2B 1.261(9) .
C42B O1B 1.268(10) .
C43B O4B 1.217(12) .
C43B O3B 1.318(12) .
